data_7221508
loop_
_publ_author_name
'Schuster, O.'
'Schmidbaur, H.'

_publ_section_title
;
 Crystal structure and ligand mobility in solution
 ofcis-dimethyl-bis(trimethylphosphine)gold(III) complexes
;
_journal_name_full
;
Zeitschrift fuer Naturforschung, Teil B. Anorganische Chemie, Organische 
Chemie (42,1987-)
;
_journal_page_first 1
_journal_page_last 5
_journal_volume 61
_journal_year 2006
_chemical_formula_sum 'C9 H26 Au Cl3 O4 P2'
_chemical_name_systematic '(C H3)2 Au (P (C H3)3)2 Cl O4 (C H2 Cl2)'
_space_group_IT_number 63
_symmetry_space_group_name_Hall '-C 2c 2'
_symmetry_space_group_name_H-M 'C m c m'
_cell_angle_alpha 90
_cell_angle_beta 90
_cell_angle_gamma 90
_cell_formula_units_Z 4
_cell_length_a 13.1865
_cell_length_b 17.6364
_cell_length_c 8.1742
_cell_volume 1901.011
_citation_journal_id_ASTM ZNBSEN
_cod_data_source_file Schuster_ZNBSEN_2006_796.cif
_cod_data_source_block C9H26Au1Cl3O4P2
_cod_original_formula_sum 'C9 H26 Au1 Cl3 O4 P2'
_cod_database_code 7221508

loop_
_symmetry_equiv_pos_as_xyz
x,y,z
-x,-y,z+1/2
x,-y,-z
-x,y,-z+1/2
-x,-y,-z
x,y,-z-1/2
-x,y,z
x,-y,z-1/2
x+1/2,y+1/2,z
-x+1/2,-y+1/2,z+1/2
x+1/2,-y+1/2,-z
-x+1/2,y+1/2,-z+1/2
-x+1/2,-y+1/2,-z
x+1/2,y+1/2,-z-1/2
-x+1/2,y+1/2,z
x+1/2,-y+1/2,z-1/2

loop_
_atom_site_label
_atom_site_type_symbol
_atom_site_fract_x
_atom_site_fract_y
_atom_site_fract_z
_atom_site_occupancy
_atom_site_U_iso_or_equiv
C1 C-4 0.2222 0.1398 0.0741 1 0.0
H11 H-1 0.5 -0.0427 0.8807 0.5 0.0
H2 H+1 0.1867 0.1556 -0.0255 1 0.0
H10 H-1 0.5 0.0392 0.965 0.5 0.0
H1 H+1 0.285 0.169 0.0857 1 0.0
Cl1 Cl+7 0 0.26959 0.75 1 0.0
H5 H+1 0.0895 0.274 0.3479 0.5 0.0
Cl2 Cl-1 0.38943 0.03645 0.75 1 0.0
H3 H+1 0.2384 0.0856 0.0672 1 0.0
Au1 Au+3 0 0.073997 0.25 1 0.0
H6 H+1 0.0895 0.274 0.1521 0.5 0.0
C3 C-4 0.1046 -0.0146 0.25 1 0.0
O2 O-2 0 0.3234 0.6148 1 0.0
C4 C+4 0.5 0.0125 0.859 0.5 0.0
O1 O-2 0.0922 0.2323 0.75 1 0.0
H9 H+1 0.0947 -0.0459 0.1521 0.5 0.0
H7 H+1 0.0947 -0.0459 0.3479 0.5 0.0
H8 H+1 0.1735 0.0061 0.25 1 0.0
H4 H+1 0.194 0.2824 0.25 1 0.0
P1 P+3 0.1416 0.15655 0.25 1 0.0
C2 C-4 0.127 0.2584 0.25 1 0.0
